data_4514460
loop_
_publ_author_name
'Liu, Huapeng'
'Lu, Zhuoqun'
'Ye, Kaiqi'
'Zhang, Zuolun'
'Zhang, Hongyu'

_publ_section_title
;
 Polymorph-Dependent Luminescence Response to Acid Vapors and Its
 Application in Safety Protection of File Information.
;
_journal_issue 37
_journal_name_full 'ACS applied materials &amp; interfaces'
_journal_page_first 34526
_journal_page_last 34531
_journal_paper_doi 10.1021/acsami.9b14474
_journal_volume 11
_journal_year 2019
_chemical_formula_moiety 'C17 H13 N O'
_chemical_formula_sum 'C17 H13 N O'
_chemical_formula_weight 247.28
_space_group_crystal_system monoclinic
_space_group_IT_number 14
_space_group_name_Hall '-P 2yn'
_space_group_name_H-M_alt 'P 1 21/n 1'
_symmetry_space_group_name_Hall '-P 2yn'
_symmetry_space_group_name_H-M 'P 1 21/n 1'
_atom_sites_solution_hydrogens mixed
_audit_creation_method SHELXL-2014/7
_cell_angle_alpha 90
_cell_angle_beta 113.091(2)
_cell_angle_gamma 90
_cell_formula_units_Z 4
_cell_length_a 14.139(2)
_cell_length_b 5.4582(9)
_cell_length_c 17.551(3)
_cell_measurement_reflns_used 1504
_cell_measurement_temperature 293(2)
_cell_measurement_theta_max 24.7993
_cell_measurement_theta_min 2.5232
_cell_volume 1246.0(3)
_computing_structure_refinement 'SHELXL-2014/7 (Sheldrick, 2014)'
_diffrn_ambient_temperature 293(2)
_diffrn_measured_fraction_theta_full 0.992
_diffrn_measured_fraction_theta_max 0.989
_diffrn_measurement_device_type 'CCD area detector'
_diffrn_measurement_method 'phi and omega scans'
_diffrn_radiation_type MoK\a
_diffrn_radiation_wavelength 0.71073
_diffrn_reflns_av_R_equivalents 0.0312
_diffrn_reflns_av_unetI/netI 0.0376
_diffrn_reflns_Laue_measured_fraction_full 0.992
_diffrn_reflns_Laue_measured_fraction_max 0.989
_diffrn_reflns_limit_h_max 17
_diffrn_reflns_limit_h_min -17
_diffrn_reflns_limit_k_max 6
_diffrn_reflns_limit_k_min -6
_diffrn_reflns_limit_l_max 13
_diffrn_reflns_limit_l_min -21
_diffrn_reflns_number 6959
_diffrn_reflns_point_group_measured_fraction_full 0.992
_diffrn_reflns_point_group_measured_fraction_max 0.989
_diffrn_reflns_theta_full 25.242
_diffrn_reflns_theta_max 26.400
_diffrn_reflns_theta_min 2.365
_exptl_absorpt_coefficient_mu 0.082
_exptl_crystal_density_diffrn 1.318
_exptl_crystal_description block
_exptl_crystal_F_000 520
_refine_diff_density_max 0.365
_refine_diff_density_min -0.206
_refine_diff_density_rms 0.042
_refine_ls_extinction_method none
_refine_ls_goodness_of_fit_ref 1.073
_refine_ls_hydrogen_treatment mixed
_refine_ls_matrix_type full
_refine_ls_number_parameters 220
_refine_ls_number_reflns 2518
_refine_ls_number_restraints 0
_refine_ls_restrained_S_all 1.073
_refine_ls_R_factor_all 0.0758
_refine_ls_R_factor_gt 0.0547
_refine_ls_shift/su_max 0.000
_refine_ls_shift/su_mean 0.000
_refine_ls_structure_factor_coef Fsqd
_refine_ls_weighting_details 'w=1/[\s^2^(Fo^2^)+(0.0684P)^2^+0.2088P] where P=(Fo^2^+2Fc^2^)/3'
_refine_ls_weighting_scheme calc
_refine_ls_wR_factor_gt 0.1310
_refine_ls_wR_factor_ref 0.1446
_reflns_Friedel_coverage 0.000
_reflns_number_gt 1871
_reflns_number_total 2518
_reflns_threshold_expression 'I > 2\s(I)'
_cod_data_source_file am9b14474_si_003.cif
_cod_data_source_block 2
_cod_original_cell_volume 1245.9(4)
_cod_database_code 4514460
_shelx_shelxl_version_number 2014/7
_shelx_space_group_comment
;
The symmetry employed for this shelxl refinement is uniquely defined
by the following loop, which should always be used as a source of
symmetry information in preference to the above space-group names.
They are only intended as comments.
;

loop_
_space_group_symop_operation_xyz
'x, y, z'
'-x+1/2, y+1/2, -z+1/2'
'-x, -y, -z'
'x-1/2, -y-1/2, z-1/2'

loop_
_atom_site_label
_atom_site_type_symbol
_atom_site_fract_x
_atom_site_fract_y
_atom_site_fract_z
_atom_site_U_iso_or_equiv
_atom_site_adp_type
_atom_site_occupancy
_atom_site_site_symmetry_order
_atom_site_calc_flag
_atom_site_refinement_flags_posn
_atom_site_refinement_flags_adp
N1 N 0.18291(12) 0.3500(3) 1.01497(9) 0.0343(4) Uani 1 1 d . .
C8 C 0.20092(14) 0.6695(3) 0.92827(11) 0.0333(4) Uani 1 1 d . .
O1 O 0.02965(10) 0.5990(3) 0.91783(9) 0.0463(4) Uani 1 1 d . .
H13 H 0.0603 0.4884 0.9495 0.069 Uiso 1 1 calc R U
C1 C 0.22342(13) 0.1730(3) 1.07870(11) 0.0306(4) Uani 1 1 d . .
C2 C 0.15780(15) -0.0147(3) 1.08097(12) 0.0340(5) Uani 1 1 d . .
C9 C 0.26865(14) 0.8157(3) 0.90233(11) 0.0341(5) Uani 1 1 d . .
C17 C 0.09425(15) 0.7250(3) 0.89779(12) 0.0359(5) Uani 1 1 d . .
C6 C 0.32296(15) 0.1820(4) 1.13857(13) 0.0368(5) Uani 1 1 d . .
C16 C 0.05652(17) 0.9323(4) 0.84447(13) 0.0413(5) Uani 1 1 d . .
C7 C 0.24051(16) 0.4794(3) 0.98742(12) 0.0347(5) Uani 1 1 d . .
C14 C 0.22767(16) 1.0219(3) 0.85090(12) 0.0381(5) Uani 1 1 d . .
C15 C 0.12044(17) 1.0729(4) 0.82330(13) 0.0432(5) Uani 1 1 d . .
C10 C 0.37390(17) 0.7663(4) 0.92499(14) 0.0440(5) Uani 1 1 d . .
C13 C 0.2927(2) 1.1710(4) 0.82677(14) 0.0482(6) Uani 1 1 d . .
C3 C 0.19211(15) -0.1944(4) 1.14107(13) 0.0378(5) Uani 1 1 d . .
C4 C 0.29179(16) -0.1881(4) 1.19959(13) 0.0406(5) Uani 1 1 d . .
C5 C 0.35689(16) -0.0001(4) 1.19834(14) 0.0408(5) Uani 1 1 d . .
C11 C 0.43449(19) 0.9131(5) 0.89966(15) 0.0528(6) Uani 1 1 d . .
C12 C 0.3945(2) 1.1184(4) 0.85064(16) 0.0542(6) Uani 1 1 d . .
H1 H 0.0873(15) -0.015(3) 1.0389(12) 0.035(5) Uiso 1 1 d . .
H5 H 0.3679(15) 0.321(4) 1.1412(12) 0.044(6) Uiso 1 1 d . .
H2 H 0.1448(16) -0.323(4) 1.1434(13) 0.048(6) Uiso 1 1 d . .
H6 H 0.3129(15) 0.440(4) 1.0097(12) 0.038(5) Uiso 1 1 d . .
H4 H 0.4257(16) 0.014(4) 1.2390(12) 0.039(5) Uiso 1 1 d . .
H7 H 0.4061(16) 0.633(4) 0.9610(13) 0.049(6) Uiso 1 1 d . .
H3 H 0.3161(16) -0.308(4) 1.2428(14) 0.049(6) Uiso 1 1 d . .
H12 H -0.015(2) 0.969(4) 0.8265(14) 0.062(7) Uiso 1 1 d . .
H11 H 0.0928(16) 1.213(4) 0.7887(13) 0.047(6) Uiso 1 1 d . .
H10 H 0.2648(18) 1.313(4) 0.7964(14) 0.058(7) Uiso 1 1 d . .
H9 H 0.4349(18) 1.220(5) 0.8316(15) 0.066(7) Uiso 1 1 d . .
H8 H 0.5084(18) 0.879(4) 0.9210(14) 0.056(7) Uiso 1 1 d . .

loop_
_atom_site_aniso_label
_atom_site_aniso_U_11
_atom_site_aniso_U_22
_atom_site_aniso_U_33
_atom_site_aniso_U_23
_atom_site_aniso_U_13
_atom_site_aniso_U_12
N1 0.0364(9) 0.0359(9) 0.0306(9) -0.0008(7) 0.0130(7) 0.0011(7)
C8 0.0375(10) 0.0337(10) 0.0285(10) -0.0043(8) 0.0129(9) 0.0006(8)
O1 0.0354(8) 0.0488(9) 0.0504(9) 0.0072(7) 0.0123(7) 0.0014(6)
C1 0.0317(10) 0.0308(9) 0.0309(10) -0.0032(7) 0.0140(8) 0.0035(7)
C2 0.0309(10) 0.0394(10) 0.0326(10) -0.0071(8) 0.0135(9) -0.0001(8)
C9 0.0397(11) 0.0344(10) 0.0299(10) -0.0062(8) 0.0155(9) -0.0003(8)
C17 0.0390(11) 0.0370(10) 0.0301(10) -0.0041(8) 0.0120(9) 0.0012(8)
C6 0.0338(11) 0.0374(11) 0.0407(11) 0.0010(9) 0.0162(9) -0.0008(9)
C16 0.0396(12) 0.0448(12) 0.0347(11) -0.0014(9) 0.0092(10) 0.0072(9)
C7 0.0350(11) 0.0385(11) 0.0323(10) -0.0039(8) 0.0149(9) 0.0036(8)
C14 0.0514(13) 0.0342(10) 0.0319(11) -0.0044(8) 0.0199(10) -0.0005(9)
C15 0.0556(14) 0.0380(11) 0.0336(11) 0.0024(9) 0.0149(10) 0.0091(10)
C10 0.0430(12) 0.0459(12) 0.0461(13) 0.0020(10) 0.0206(10) 0.0013(10)
C13 0.0692(16) 0.0381(12) 0.0441(13) -0.0020(10) 0.0294(12) -0.0028(11)
C3 0.0420(12) 0.0343(11) 0.0421(12) -0.0029(9) 0.0219(10) -0.0005(9)
C4 0.0448(12) 0.0368(11) 0.0431(12) 0.0079(9) 0.0203(10) 0.0096(9)
C5 0.0304(11) 0.0486(12) 0.0411(12) 0.0053(9) 0.0116(10) 0.0039(9)
C11 0.0477(14) 0.0602(15) 0.0575(15) -0.0044(12) 0.0282(13) -0.0049(11)
C12 0.0701(17) 0.0485(13) 0.0589(15) -0.0068(12) 0.0414(14) -0.0140(12)

loop_
_atom_type_symbol
_atom_type_description
_atom_type_scat_dispersion_real
_atom_type_scat_dispersion_imag
_atom_type_scat_source
C C 0.0033 0.0016 'International Tables Vol C Tables 4.2.6.8 and 6.1.1.4'
H H 0.0000 0.0000 'International Tables Vol C Tables 4.2.6.8 and 6.1.1.4'
N N 0.0061 0.0033 'International Tables Vol C Tables 4.2.6.8 and 6.1.1.4'
O O 0.0106 0.0060 'International Tables Vol C Tables 4.2.6.8 and 6.1.1.4'

loop_
_geom_angle_atom_site_label_1
_geom_angle_atom_site_label_2
_geom_angle_atom_site_label_3
_geom_angle
C7 N1 C1 122.90(16)
C7 C8 C17 119.16(17)
C7 C8 C9 120.84(17)
C17 C8 C9 119.91(17)
C6 C1 C2 119.55(18)
C6 C1 N1 123.29(17)
C2 C1 N1 117.14(17)
C3 C2 C1 120.37(19)
C10 C9 C14 117.07(18)
C10 C9 C8 124.13(18)
C14 C9 C8 118.80(17)
O1 C17 C8 122.77(18)
O1 C17 C16 118.34(18)
C8 C17 C16 118.86(18)
C5 C6 C1 119.62(19)
C15 C16 C17 120.9(2)
N1 C7 C8 122.85(18)
C13 C14 C9 119.85(19)
C13 C14 C15 121.1(2)
C9 C14 C15 119.06(18)
C16 C15 C14 122.4(2)
C11 C10 C9 121.5(2)
C12 C13 C14 121.3(2)
C4 C3 C2 120.02(19)
C3 C4 C5 119.9(2)
C4 C5 C6 120.5(2)
C10 C11 C12 121.2(2)
C13 C12 C11 119.0(2)

loop_
_geom_bond_atom_site_label_1
_geom_bond_atom_site_label_2
_geom_bond_distance
N1 C7 1.306(2)
N1 C1 1.418(2)
C8 C7 1.418(3)
C8 C17 1.421(3)
C8 C9 1.450(3)
O1 C17 1.297(2)
C1 C6 1.388(3)
C1 C2 1.393(3)
C2 C3 1.382(3)
C9 C10 1.408(3)
C9 C14 1.417(3)
C17 C16 1.432(3)
C6 C5 1.387(3)
C16 C15 1.344(3)
C14 C13 1.411(3)
C14 C15 1.426(3)
C10 C11 1.369(3)
C13 C12 1.363(3)
C3 C4 1.381(3)
C4 C5 1.384(3)
C11 C12 1.391(3)
